data_4080810
loop_
_publ_author_name
'Benjamin, Sophie L.'
'Levason, William'
'Reid, Gillian'

_publ_section_title
;
 Synthesis and Reactions of a Hybrid Tristibine Ligand
;
_journal_issue 9
_journal_name_full Organometallics
_journal_page_first 2760
_journal_paper_doi 10.1021/om400205d
_journal_volume 32
_journal_year 2013
_chemical_formula_moiety 'C30 H36 Mn N O3 Sb3 1+, C F3 O3 S 1-, C H Cl3, C7 H8'
_chemical_formula_sum 'C39 H45 Cl3 F3 Mn N O6 S Sb3'
_chemical_formula_weight 1239.36
_chemical_name_systematic
; 
 tricarbonyl-N,N,N-tris[2-(dimethylstibanyl)benzyl]azane-manganese(I)
 trifluoromethanesulfonate chloroform solvate toluene solvate 
;
_space_group_IT_number 14
_space_group_name_Hall '-P 2ybc'
_symmetry_cell_setting monoclinic
_symmetry_space_group_name_Hall '-P 2ybc'
_symmetry_space_group_name_H-M 'P 1 21/c 1'
_atom_sites_solution_hydrogens geom
_atom_sites_solution_primary direct
_atom_sites_solution_secondary difmap
_audit_creation_date 2012-09-06
_audit_creation_method 'SHELXL-97 + hand edit'
_audit_update_record '2012-09-09 Revised treatment of toluene. mw'
_cell_angle_alpha 90.00
_cell_angle_beta 93.825(7)
_cell_angle_gamma 90.00
_cell_formula_units_Z 4
_cell_length_a 16.758(4)
_cell_length_b 14.392(3)
_cell_length_c 19.233(7)
_cell_measurement_reflns_used 14983
_cell_measurement_temperature 100(2)
_cell_measurement_theta_max 27.5
_cell_measurement_theta_min 3.1
_cell_volume 4628(2)
_computing_cell_refinement 'CrystalClear-SM Expert 2.0 r7 (Rigaku, 2011)'
_computing_data_collection 'CrystalClear-SM Expert 2.0 r7 (Rigaku, 2011)'
_computing_data_reduction 'CrystalClear-SM Expert 2.0 r7 (Rigaku, 2011)'
_computing_structure_refinement 'SHELXL-97 (Sheldrick, 1997)'
_computing_structure_solution 'SHELXS-97 (Sheldrick, 1997)'
_diffrn_ambient_temperature 100(2)
_diffrn_detector 'CCD plate'
_diffrn_detector_type 'Rigaku HG Saturn724+ (2x2 bin mode)'
_diffrn_measured_fraction_theta_full 0.990
_diffrn_measured_fraction_theta_max 0.990
_diffrn_measurement_device 'Four-circle \k diffractometer'
_diffrn_measurement_device_type 'Rigaku AFC12'
_diffrn_measurement_method 'Profile data from \w-scans'
_diffrn_radiation_collimation 'Confocal mirrors, VHF VariMax'
_diffrn_radiation_type MoK\a
_diffrn_radiation_wavelength 0.71073
_diffrn_reflns_av_R_equivalents 0.0523
_diffrn_reflns_av_sigmaI/netI 0.0814
_diffrn_reflns_limit_h_max 21
_diffrn_reflns_limit_h_min -9
_diffrn_reflns_limit_k_max 18
_diffrn_reflns_limit_k_min -18
_diffrn_reflns_limit_l_max 24
_diffrn_reflns_limit_l_min -24
_diffrn_reflns_number 21676
_diffrn_reflns_theta_full 27.48
_diffrn_reflns_theta_max 27.48
_diffrn_reflns_theta_min 3.02
_diffrn_source 'Rotating anode X-ray tube'
_diffrn_source_type 'Rigaku FR-E+ Superbright'
_diffrn_standards_number 0
_exptl_absorpt_coefficient_mu 2.272
_exptl_absorpt_correction_T_max 1.000
_exptl_absorpt_correction_T_min 0.655
_exptl_absorpt_correction_type multi-scan
_exptl_absorpt_process_details
;Jacobson, R.A. (1998). REQAB. Private communication to the 
 Rigaku Corporation, Tokyo, Japan. 
;
_exptl_crystal_colour orange
_exptl_crystal_density_diffrn 1.779
_exptl_crystal_density_method 'not measured'
_exptl_crystal_description chip
_exptl_crystal_F_000 2424
_exptl_crystal_size_max 0.05
_exptl_crystal_size_mid 0.04
_exptl_crystal_size_min 0.01
_refine_diff_density_max 1.838
_refine_diff_density_min -1.176
_refine_diff_density_rms 0.201
_refine_ls_extinction_method none
_refine_ls_goodness_of_fit_ref 1.037
_refine_ls_hydrogen_treatment constr
_refine_ls_matrix_type full
_refine_ls_number_parameters 468
_refine_ls_number_reflns 10508
_refine_ls_number_restraints 1
_refine_ls_restrained_S_all 1.037
_refine_ls_R_factor_all 0.1118
_refine_ls_R_factor_gt 0.0688
_refine_ls_shift/su_max 0.001
_refine_ls_shift/su_mean 0.000
_refine_ls_structure_factor_coef Fsqd
_refine_ls_weighting_details 'w=1/[\s^2^(Fo^2^)+(0.0108P)^2^+94.2800P] where P=(Fo^2^+2Fc^2^)/3'
_refine_ls_weighting_scheme calc
_refine_ls_wR_factor_gt 0.1436
_refine_ls_wR_factor_ref 0.1614
_reflns_number_gt 6871
_reflns_number_total 10508
_reflns_threshold_expression I>2\s(I)
_cod_data_source_file om400205d_si_001.cif
_cod_data_source_block 12slbr212a
_cod_original_sg_symbol_H-M 'P 21/c'
_cod_database_code 4080810

loop_
_symmetry_equiv_pos_as_xyz
'x, y, z'
'-x, y+1/2, -z+1/2'
'-x, -y, -z'
'x, -y-1/2, z-1/2'

loop_
_atom_site_label
_atom_site_type_symbol
_atom_site_fract_x
_atom_site_fract_y
_atom_site_fract_z
_atom_site_U_iso_or_equiv
_atom_site_adp_type
_atom_site_occupancy
_atom_site_symmetry_multiplicity
_atom_site_calc_flag
_atom_site_refinement_flags
Sb1 Sb 0.79607(4) 0.62478(4) 0.04773(3) 0.02154(15) Uani 1 1 d .
Sb2 Sb 0.69646(4) 0.74824(5) -0.11095(3) 0.02522(15) Uani 1 1 d .
Sb3 Sb 0.79714(4) 0.88883(4) 0.03917(3) 0.02176(15) Uani 1 1 d .
Mn1 Mn 0.69264(8) 0.75727(10) 0.02309(7) 0.0224(3) Uani 1 1 d .
O1 O 0.5726(4) 0.9046(5) -0.0068(4) 0.0370(18) Uani 1 1 d .
O2 O 0.6735(5) 0.7730(6) 0.1740(4) 0.050(2) Uani 1 1 d .
O3 O 0.5757(5) 0.6038(6) 0.0114(6) 0.067(3) Uani 1 1 d .
N1 N 0.9094(4) 0.7458(5) -0.0706(4) 0.0199(15) Uani 1 1 d .
C1 C 0.8010(7) 0.5065(7) -0.0186(6) 0.034(2) Uani 1 1 d .
H1A H 0.8160 0.5262 -0.0647 0.051 Uiso 1 1 calc R
H1B H 0.7484 0.4765 -0.0230 0.051 Uiso 1 1 calc R
H1C H 0.8407 0.4625 0.0014 0.051 Uiso 1 1 calc R
C2 C 0.7629(7) 0.5504(7) 0.1364(6) 0.036(3) Uani 1 1 d .
H2A H 0.7065 0.5323 0.1299 0.054 Uiso 1 1 calc R
H2B H 0.7707 0.5899 0.1778 0.054 Uiso 1 1 calc R
H2C H 0.7962 0.4946 0.1425 0.054 Uiso 1 1 calc R
C3 C 0.7055(7) 0.8696(7) -0.1723(5) 0.038(3) Uani 1 1 d .
H3A H 0.6761 0.9204 -0.1516 0.056 Uiso 1 1 calc R
H3B H 0.6826 0.8576 -0.2196 0.056 Uiso 1 1 calc R
H3C H 0.7619 0.8870 -0.1739 0.056 Uiso 1 1 calc R
C4 C 0.5781(7) 0.7123(9) -0.1512(7) 0.052(3) Uani 1 1 d .
H4A H 0.5611 0.6551 -0.1287 0.078 Uiso 1 1 calc R
H4B H 0.5780 0.7025 -0.2016 0.078 Uiso 1 1 calc R
H4C H 0.5412 0.7628 -0.1416 0.078 Uiso 1 1 calc R
C5 C 0.7402(7) 1.0039(7) 0.0826(6) 0.035(2) Uani 1 1 d .
H5A H 0.7141 0.9841 0.1242 0.052 Uiso 1 1 calc R
H5B H 0.7001 1.0292 0.0484 0.052 Uiso 1 1 calc R
H5C H 0.7801 1.0518 0.0954 0.052 Uiso 1 1 calc R
C6 C 0.8931(7) 0.8821(8) 0.1162(6) 0.040(3) Uani 1 1 d .
H6A H 0.9287 0.8307 0.1056 0.060 Uiso 1 1 calc R
H6B H 0.8720 0.8717 0.1619 0.060 Uiso 1 1 calc R
H6C H 0.9230 0.9406 0.1168 0.060 Uiso 1 1 calc R
C7 C 0.9180(5) 0.6508(6) 0.0810(5) 0.0226(19) Uani 1 1 d .
C8 C 0.9372(6) 0.6534(7) 0.1524(5) 0.032(2) Uani 1 1 d .
H8 H 0.8969 0.6410 0.1835 0.038 Uiso 1 1 calc R
C9 C 1.0135(7) 0.6738(8) 0.1788(6) 0.036(2) Uani 1 1 d .
H9 H 1.0258 0.6759 0.2277 0.044 Uiso 1 1 calc R
C10 C 1.0733(7) 0.6915(8) 0.1319(6) 0.037(2) Uani 1 1 d .
H10 H 1.1264 0.7063 0.1487 0.044 Uiso 1 1 calc R
C11 C 1.0532(6) 0.6870(7) 0.0624(6) 0.032(2) Uani 1 1 d .
H11 H 1.0939 0.6970 0.0311 0.038 Uiso 1 1 calc R
C12 C 0.9763(5) 0.6685(6) 0.0348(5) 0.0223(19) Uani 1 1 d .
C13 C 0.9594(5) 0.6661(6) -0.0437(5) 0.0231(19) Uani 1 1 d .
H13A H 1.0108 0.6667 -0.0662 0.028 Uiso 1 1 calc R
H13B H 0.9316 0.6073 -0.0567 0.028 Uiso 1 1 calc R
C14 C 0.7629(6) 0.6442(7) -0.1620(5) 0.028(2) Uani 1 1 d .
C15 C 0.7206(7) 0.5665(7) -0.1856(6) 0.036(2) Uani 1 1 d .
H15 H 0.6650 0.5617 -0.1792 0.043 Uiso 1 1 calc R
C16 C 0.7596(8) 0.4957(7) -0.2186(5) 0.038(3) Uani 1 1 d .
H16 H 0.7300 0.4437 -0.2366 0.046 Uiso 1 1 calc R
C17 C 0.8388(7) 0.5001(7) -0.2251(5) 0.034(3) Uani 1 1 d .
H17 H 0.8651 0.4501 -0.2463 0.041 Uiso 1 1 calc R
C18 C 0.8825(7) 0.5768(7) -0.2011(5) 0.035(2) Uani 1 1 d .
H18 H 0.9384 0.5789 -0.2066 0.042 Uiso 1 1 calc R
C19 C 0.8459(6) 0.6507(6) -0.1692(4) 0.023(2) Uani 1 1 d .
C20 C 0.8951(5) 0.7342(7) -0.1470(5) 0.025(2) Uani 1 1 d .
H20A H 0.9475 0.7297 -0.1677 0.030 Uiso 1 1 calc R
H20B H 0.8679 0.7905 -0.1662 0.030 Uiso 1 1 calc R
C21 C 0.8459(6) 0.9560(6) -0.0473(5) 0.026(2) Uani 1 1 d .
C22 C 0.8079(7) 1.0370(7) -0.0713(6) 0.033(2) Uani 1 1 d .
H22 H 0.7660 1.0630 -0.0466 0.040 Uiso 1 1 calc R
C23 C 0.8320(8) 1.0808(8) -0.1327(6) 0.045(3) Uani 1 1 d .
H23 H 0.8048 1.1346 -0.1505 0.054 Uiso 1 1 calc R
C24 C 0.8953(8) 1.0443(8) -0.1661(7) 0.045(3) Uani 1 1 d .
H24 H 0.9123 1.0741 -0.2067 0.054 Uiso 1 1 calc R
C25 C 0.9344(7) 0.9651(7) -0.1416(6) 0.041(3) Uani 1 1 d .
H25 H 0.9779 0.9414 -0.1655 0.049 Uiso 1 1 calc R
C26 C 0.9108(6) 0.9191(6) -0.0819(5) 0.026(2) Uani 1 1 d .
C27 C 0.9546(6) 0.8343(7) -0.0572(5) 0.029(2) Uani 1 1 d .
H27A H 0.9679 0.8401 -0.0064 0.035 Uiso 1 1 calc R
H27B H 1.0055 0.8307 -0.0803 0.035 Uiso 1 1 calc R
C28 C 0.6193(6) 0.8468(7) 0.0046(5) 0.031(2) Uani 1 1 d .
C29 C 0.6839(6) 0.7662(7) 0.1155(6) 0.036(2) Uani 1 1 d .
C30 C 0.6205(7) 0.6645(8) 0.0158(6) 0.038(3) Uani 1 1 d .
S1 S 0.15318(13) 0.73584(18) 0.85086(12) 0.0265(5) Uani 1 1 d .
F1 F 0.3015(4) 0.7897(5) 0.8405(3) 0.0483(18) Uani 1 1 d .
F2 F 0.2384(3) 0.7608(4) 0.7418(3) 0.0345(13) Uani 1 1 d .
F3 F 0.2787(5) 0.6495(5) 0.8084(5) 0.063(2) Uani 1 1 d .
O4 O 0.1051(5) 0.6675(6) 0.8138(4) 0.043(2) Uani 1 1 d .
O5 O 0.1773(4) 0.7128(6) 0.9219(4) 0.043(2) Uani 1 1 d .
O6 O 0.1261(4) 0.8302(5) 0.8405(4) 0.0346(17) Uani 1 1 d .
C31 C 0.2470(5) 0.7332(7) 0.8089(5) 0.028(2) Uani 1 1 d .
Cl1 Cl 0.38535(18) 0.6185(2) -0.01822(18) 0.0539(8) Uani 1 1 d .
Cl2 Cl 0.4040(2) 0.8142(2) 0.0044(2) 0.0611(9) Uani 1 1 d .
Cl3 Cl 0.30407(19) 0.7075(2) 0.09154(15) 0.0474(7) Uani 1 1 d .
C32 C 0.3383(6) 0.7202(8) 0.0058(6) 0.036(2) Uani 1 1 d .
H32 H 0.2913 0.7323 -0.0278 0.043 Uiso 1 1 calc R
C60 C 0.4629(8) 0.5503(8) 0.7240(8) 0.131(9) Uiso 1 1 d GD
C61 C 0.4613(8) 0.5107(10) 0.7898(7) 0.093(6) Uiso 1 1 d G
H61 H 0.4312 0.5389 0.8241 0.111 Uiso 1 1 calc R
C62 C 0.5040(9) 0.4296(10) 0.8053(6) 0.127(8) Uiso 1 1 d G
H62 H 0.5029 0.4025 0.8503 0.153 Uiso 1 1 calc R
C63 C 0.5482(8) 0.3882(8) 0.7551(8) 0.098(6) Uiso 1 1 d G
H63 H 0.5773 0.3328 0.7657 0.118 Uiso 1 1 calc R
C64 C 0.5497(8) 0.4279(10) 0.6893(7) 0.096(6) Uiso 1 1 d G
H64 H 0.5799 0.3996 0.6549 0.116 Uiso 1 1 calc R
C65 C 0.5071(9) 0.5090(10) 0.6738(6) 0.116(7) Uiso 1 1 d G
H65 H 0.5081 0.5361 0.6288 0.140 Uiso 1 1 calc R
C66 C 0.433(3) 0.633(2) 0.684(2) 0.30(2) Uiso 1 1 d D
H66A H 0.4193 0.6157 0.6354 0.452 Uiso 1 1 calc R
H66B H 0.4749 0.6812 0.6854 0.452 Uiso 1 1 calc R
H66C H 0.3856 0.6581 0.7045 0.452 Uiso 1 1 calc R

loop_
_atom_site_aniso_label
_atom_site_aniso_U_11
_atom_site_aniso_U_22
_atom_site_aniso_U_33
_atom_site_aniso_U_23
_atom_site_aniso_U_13
_atom_site_aniso_U_12
Sb1 0.0222(3) 0.0199(3) 0.0229(3) 0.0025(3) 0.0048(2) -0.0006(2)
Sb2 0.0249(3) 0.0277(3) 0.0225(3) -0.0055(3) -0.0026(2) 0.0028(3)
Sb3 0.0278(3) 0.0185(3) 0.0189(3) -0.0017(2) 0.0009(2) -0.0002(2)
Mn1 0.0231(6) 0.0206(7) 0.0239(7) 0.0002(6) 0.0048(5) 0.0009(6)
O1 0.030(4) 0.034(4) 0.048(5) 0.007(4) 0.006(3) 0.008(3)
O2 0.074(6) 0.050(5) 0.028(4) 0.009(4) 0.030(4) 0.011(4)
O3 0.021(4) 0.031(4) 0.149(10) 0.015(5) 0.006(5) -0.007(3)
N1 0.023(3) 0.020(4) 0.017(3) 0.007(3) 0.001(3) 0.002(3)
C1 0.040(6) 0.022(5) 0.041(6) -0.008(5) 0.006(5) -0.001(4)
C2 0.041(6) 0.032(6) 0.035(6) 0.020(5) 0.013(5) 0.010(5)
C3 0.053(7) 0.041(6) 0.018(5) -0.004(5) -0.004(5) 0.017(5)
C4 0.026(6) 0.063(8) 0.066(9) -0.014(7) -0.001(6) 0.003(5)
C5 0.042(6) 0.026(5) 0.037(6) -0.009(5) -0.001(5) 0.008(4)
C6 0.039(6) 0.048(7) 0.032(6) -0.006(5) -0.009(5) 0.002(5)
C7 0.024(5) 0.020(4) 0.024(5) 0.007(4) -0.005(4) 0.006(4)
C8 0.041(6) 0.036(6) 0.018(5) 0.005(4) 0.009(4) 0.003(5)
C9 0.046(7) 0.038(6) 0.023(5) 0.002(5) -0.007(5) 0.012(5)
C10 0.032(6) 0.040(6) 0.036(6) 0.003(5) -0.015(5) 0.005(5)
C11 0.024(5) 0.034(6) 0.038(6) 0.001(5) 0.001(4) 0.006(4)
C12 0.020(4) 0.027(5) 0.020(4) 0.002(4) 0.005(4) 0.002(4)
C13 0.022(5) 0.023(5) 0.025(5) 0.005(4) 0.005(4) 0.003(4)
C14 0.038(6) 0.023(5) 0.023(5) -0.007(4) -0.002(4) 0.002(4)
C15 0.046(6) 0.028(5) 0.033(6) -0.005(5) -0.004(5) 0.003(5)
C16 0.068(8) 0.028(5) 0.017(5) -0.005(4) -0.003(5) 0.009(5)
C17 0.063(8) 0.028(5) 0.013(4) -0.005(4) 0.005(5) 0.012(5)
C18 0.044(6) 0.038(6) 0.022(5) 0.008(5) 0.002(4) 0.015(5)
C19 0.035(5) 0.022(5) 0.013(4) 0.004(4) 0.006(4) 0.014(4)
C20 0.028(5) 0.028(5) 0.020(4) 0.007(4) 0.005(4) 0.009(4)
C21 0.037(6) 0.015(4) 0.027(5) 0.004(4) 0.007(4) -0.002(4)
C22 0.038(6) 0.022(5) 0.040(6) 0.008(5) 0.004(5) -0.001(4)
C23 0.059(8) 0.026(6) 0.051(7) 0.009(5) 0.012(6) 0.000(5)
C24 0.057(8) 0.033(6) 0.047(7) 0.010(5) 0.015(6) -0.011(5)
C25 0.046(7) 0.030(6) 0.048(7) 0.001(5) 0.017(6) -0.005(5)
C26 0.027(5) 0.021(5) 0.030(5) 0.003(4) 0.003(4) -0.010(4)
C27 0.030(5) 0.027(5) 0.029(5) -0.001(4) 0.006(4) -0.005(4)
C28 0.027(5) 0.032(6) 0.034(6) -0.002(5) 0.012(4) -0.007(4)
C29 0.041(6) 0.022(5) 0.045(7) 0.005(5) 0.004(5) 0.005(4)
C30 0.031(6) 0.035(6) 0.049(7) 0.003(5) 0.012(5) 0.008(5)
S1 0.0238(11) 0.0347(13) 0.0209(11) 0.0053(10) 0.0015(9) -0.0012(10)
F1 0.036(4) 0.079(5) 0.030(3) -0.001(3) 0.004(3) -0.019(3)
F2 0.040(3) 0.041(3) 0.023(3) -0.003(3) 0.006(2) -0.004(3)
F3 0.057(5) 0.039(4) 0.097(6) 0.026(4) 0.036(4) 0.019(3)
O4 0.040(4) 0.048(5) 0.042(5) -0.018(4) 0.006(4) -0.018(4)
O5 0.024(4) 0.075(6) 0.029(4) 0.025(4) 0.006(3) 0.000(4)
O6 0.037(4) 0.033(4) 0.035(4) 0.000(3) 0.009(3) 0.007(3)
C31 0.024(4) 0.027(5) 0.031(5) 0.005(4) -0.001(4) -0.002(4)
Cl1 0.0361(15) 0.065(2) 0.062(2) -0.0160(17) 0.0132(14) 0.0022(14)
Cl2 0.0492(19) 0.059(2) 0.073(2) 0.0228(18) -0.0089(17) -0.0192(16)
Cl3 0.0499(17) 0.0592(19) 0.0338(15) -0.0079(14) 0.0090(13) -0.0058(14)
C32 0.029(5) 0.039(6) 0.039(6) -0.001(5) -0.004(4) -0.001(4)

loop_
_atom_type_symbol
_atom_type_description
_atom_type_scat_dispersion_real
_atom_type_scat_dispersion_imag
_atom_type_scat_source
C C 0.0033 0.0016 'International Tables Vol C Tables 4.2.6.8 and 6.1.1.4'
H H 0.0000 0.0000 'International Tables Vol C Tables 4.2.6.8 and 6.1.1.4'
N N 0.0061 0.0033 'International Tables Vol C Tables 4.2.6.8 and 6.1.1.4'
O O 0.0106 0.0060 'International Tables Vol C Tables 4.2.6.8 and 6.1.1.4'
F F 0.0171 0.0103 'International Tables Vol C Tables 4.2.6.8 and 6.1.1.4'
S S 0.1246 0.1234 'International Tables Vol C Tables 4.2.6.8 and 6.1.1.4'
Mn Mn 0.3368 0.7283 'International Tables Vol C Tables 4.2.6.8 and 6.1.1.4'
Sb Sb -0.5866 1.5461 'International Tables Vol C Tables 4.2.6.8 and 6.1.1.4'
Cl Cl 0.1484 0.1585 'International Tables Vol C Tables 4.2.6.8 and 6.1.1.4'

loop_
_geom_angle_atom_site_label_1
_geom_angle_atom_site_label_2
_geom_angle_atom_site_label_3
_geom_angle
C2 Sb1 C1 95.8(4)
C2 Sb1 C7 98.3(4)
C1 Sb1 C7 104.2(4)
C2 Sb1 Mn1 108.1(3)
C1 Sb1 Mn1 121.9(3)
C7 Sb1 Mn1 122.7(2)
C3 Sb2 C4 95.6(5)
C3 Sb2 C14 105.2(4)
C4 Sb2 C14 99.4(4)
C3 Sb2 Mn1 121.4(3)
C4 Sb2 Mn1 106.7(4)
C14 Sb2 Mn1 122.7(3)
C5 Sb3 C6 95.8(4)
C5 Sb3 C21 99.2(4)
C6 Sb3 C21 104.7(4)
C5 Sb3 Mn1 107.6(3)
C6 Sb3 Mn1 121.9(3)
C21 Sb3 Mn1 122.0(3)
C29 Mn1 C28 92.6(5)
C29 Mn1 C30 91.8(5)
C28 Mn1 C30 94.0(4)
C29 Mn1 Sb3 85.9(3)
C28 Mn1 Sb3 87.0(3)
C30 Mn1 Sb3 177.6(4)
C29 Mn1 Sb2 176.5(3)
C28 Mn1 Sb2 84.3(3)
C30 Mn1 Sb2 86.9(4)
Sb3 Mn1 Sb2 95.42(5)
C29 Mn1 Sb1 88.2(3)
C28 Mn1 Sb1 178.4(3)
C30 Mn1 Sb1 84.6(3)
Sb3 Mn1 Sb1 94.44(5)
Sb2 Mn1 Sb1 94.84(5)
C20 N1 C13 107.8(7)
C20 N1 C27 108.3(7)
C13 N1 C27 109.2(7)
Sb1 C1 H1A 109.5
Sb1 C1 H1B 109.5
H1A C1 H1B 109.5
Sb1 C1 H1C 109.5
H1A C1 H1C 109.5
H1B C1 H1C 109.5
Sb1 C2 H2A 109.5
Sb1 C2 H2B 109.5
H2A C2 H2B 109.5
Sb1 C2 H2C 109.5
H2A C2 H2C 109.5
H2B C2 H2C 109.5
Sb2 C3 H3A 109.5
Sb2 C3 H3B 109.5
H3A C3 H3B 109.5
Sb2 C3 H3C 109.5
H3A C3 H3C 109.5
H3B C3 H3C 109.5
Sb2 C4 H4A 109.5
Sb2 C4 H4B 109.5
H4A C4 H4B 109.5
Sb2 C4 H4C 109.5
H4A C4 H4C 109.5
H4B C4 H4C 109.5
Sb3 C5 H5A 109.5
Sb3 C5 H5B 109.5
H5A C5 H5B 109.5
Sb3 C5 H5C 109.5
H5A C5 H5C 109.5
H5B C5 H5C 109.5
Sb3 C6 H6A 109.5
Sb3 C6 H6B 109.5
H6A C6 H6B 109.5
Sb3 C6 H6C 109.5
H6A C6 H6C 109.5
H6B C6 H6C 109.5
C12 C7 C8 120.1(9)
C12 C7 Sb1 122.8(7)
C8 C7 Sb1 117.0(7)
C9 C8 C7 121.3(9)
C9 C8 H8 119.4
C7 C8 H8 119.4
C8 C9 C10 118.9(10)
C8 C9 H9 120.5
C10 C9 H9 120.5
C11 C10 C9 118.6(10)
C11 C10 H10 120.7
C9 C10 H10 120.7
C10 C11 C12 123.3(10)
C10 C11 H11 118.4
C12 C11 H11 118.4
C7 C12 C11 117.9(9)
C7 C12 C13 122.7(8)
C11 C12 C13 119.4(8)
N1 C13 C12 113.0(7)
N1 C13 H13A 109.0
C12 C13 H13A 109.0
N1 C13 H13B 109.0
C12 C13 H13B 109.0
H13A C13 H13B 107.8
C15 C14 C19 120.6(9)
C15 C14 Sb2 116.3(8)
C19 C14 Sb2 123.0(7)
C14 C15 C16 119.8(11)
C14 C15 H15 120.1
C16 C15 H15 120.1
C17 C16 C15 120.5(11)
C17 C16 H16 119.8
C15 C16 H16 119.8
C16 C17 C18 120.7(9)
C16 C17 H17 119.7
C18 C17 H17 119.7
C17 C18 C19 121.0(10)
C17 C18 H18 119.5
C19 C18 H18 119.5
C18 C19 C14 117.4(9)
C18 C19 C20 119.1(9)
C14 C19 C20 123.4(8)
N1 C20 C19 115.0(7)
N1 C20 H20A 108.5
C19 C20 H20A 108.5
N1 C20 H20B 108.5
C19 C20 H20B 108.5
H20A C20 H20B 107.5
C22 C21 C26 120.5(9)
C22 C21 Sb3 116.5(7)
C26 C21 Sb3 122.9(7)
C21 C22 C23 119.8(10)
C21 C22 H22 120.1
C23 C22 H22 120.1
C24 C23 C22 119.2(11)
C24 C23 H23 120.4
C22 C23 H23 120.4
C25 C24 C23 121.1(11)
C25 C24 H24 119.5
C23 C24 H24 119.5
C24 C25 C26 121.0(10)
C24 C25 H25 119.5
C26 C25 H25 119.5
C25 C26 C21 118.3(9)
C25 C26 C27 119.3(9)
C21 C26 C27 122.4(8)
C26 C27 N1 114.2(8)
C26 C27 H27A 108.7
N1 C27 H27A 108.7
C26 C27 H27B 108.7
N1 C27 H27B 108.7
H27A C27 H27B 107.6
O1 C28 Mn1 179.4(11)
O2 C29 Mn1 175.8(10)
O3 C30 Mn1 178.4(10)
O4 S1 O5 115.3(5)
O4 S1 O6 114.6(5)
O5 S1 O6 114.5(5)
O4 S1 C31 103.9(5)
O5 S1 C31 102.7(4)
O6 S1 C31 103.5(4)
F3 C31 F1 107.2(8)
F3 C31 F2 106.3(8)
F1 C31 F2 106.4(7)
F3 C31 S1 112.6(7)
F1 C31 S1 111.7(7)
F2 C31 S1 112.2(6)
Cl1 C32 Cl2 110.5(6)
Cl1 C32 Cl3 109.7(6)
Cl2 C32 Cl3 109.5(6)
Cl1 C32 H32 109.0
Cl2 C32 H32 109.0
Cl3 C32 H32 109.0
C61 C60 C65 120.0
C61 C60 C66 141(2)
C65 C60 C66 99(2)
C62 C61 C60 120.0
C62 C61 H61 120.0
C60 C61 H61 120.0
C63 C62 C61 120.0
C63 C62 H62 120.0
C61 C62 H62 120.0
C62 C63 C64 120.0
C62 C63 H63 120.0
C64 C63 H63 120.0
C65 C64 C63 120.0
C65 C64 H64 120.0
C63 C64 H64 120.0
C64 C65 C60 120.0
C64 C65 H65 120.0
C60 C65 H65 120.0
C60 C66 H66A 109.5
C60 C66 H66B 109.5
H66A C66 H66B 109.5
C60 C66 H66C 109.5
H66A C66 H66C 109.5
H66B C66 H66C 109.5

loop_
_geom_bond_atom_site_label_1
_geom_bond_atom_site_label_2
_geom_bond_distance
Sb1 C2 2.119(9)
Sb1 C1 2.132(9)
Sb1 C7 2.134(9)
Sb1 Mn1 2.5991(16)
Sb2 C3 2.118(11)
Sb2 C4 2.143(11)
Sb2 C14 2.143(9)
Sb2 Mn1 2.5862(17)
Sb3 C5 2.111(9)
Sb3 C6 2.114(10)
Sb3 C21 2.133(9)
Sb3 Mn1 2.5835(16)
Mn1 C29 1.798(12)
Mn1 C28 1.800(11)
Mn1 C30 1.800(12)
O1 C28 1.153(12)
O2 C29 1.154(13)
O3 C30 1.151(13)
N1 C20 1.482(11)
N1 C13 1.494(11)
N1 C27 1.495(12)
C1 H1A 0.9800
C1 H1B 0.9800
C1 H1C 0.9800
C2 H2A 0.9800
C2 H2B 0.9800
C2 H2C 0.9800
C3 H3A 0.9800
C3 H3B 0.9800
C3 H3C 0.9800
C4 H4A 0.9800
C4 H4B 0.9800
C4 H4C 0.9800
C5 H5A 0.9800
C5 H5B 0.9800
C5 H5C 0.9800
C6 H6A 0.9800
C6 H6B 0.9800
C6 H6C 0.9800
C7 C12 1.386(12)
C7 C8 1.390(13)
C8 C9 1.375(15)
C8 H8 0.9500
C9 C10 1.416(16)
C9 H9 0.9500
C10 C11 1.358(15)
C10 H10 0.9500
C11 C12 1.386(13)
C11 H11 0.9500
C12 C13 1.518(12)
C13 H13A 0.9900
C13 H13B 0.9900
C14 C15 1.384(14)
C14 C19 1.409(14)
C15 C16 1.386(14)
C15 H15 0.9500
C16 C17 1.343(16)
C16 H16 0.9500
C17 C18 1.387(15)
C17 H17 0.9500
C18 C19 1.391(13)
C18 H18 0.9500
C19 C20 1.503(13)
C20 H20A 0.9900
C20 H20B 0.9900
C21 C22 1.393(13)
C21 C26 1.416(13)
C22 C23 1.420(15)
C22 H22 0.9500
C23 C24 1.382(16)
C23 H23 0.9500
C24 C25 1.382(16)
C24 H24 0.9500
C25 C26 1.404(14)
C25 H25 0.9500
C26 C27 1.486(14)
C27 H27A 0.9900
C27 H27B 0.9900
S1 O4 1.432(8)
S1 O5 1.438(7)
S1 O6 1.442(7)
S1 C31 1.816(10)
F1 C31 1.338(11)
F2 C31 1.348(11)
F3 C31 1.315(11)
Cl1 C32 1.740(11)
Cl2 C32 1.745(11)
Cl3 C32 1.792(11)
C32 H32 1.0000
C60 C61 1.3900
C60 C65 1.3900
C60 C66 1.491(19)
C61 C62 1.3900
C61 H61 0.9500
C62 C63 1.3900
C62 H62 0.9500
C63 C64 1.3900
C63 H63 0.9500
C64 C65 1.3900
C64 H64 0.9500
C65 H65 0.9500
C66 H66A 0.9800
C66 H66B 0.9800
C66 H66C 0.9800
